data_4326587
loop_
_publ_author_name
'Runyu Tan'
'Datong Song'

_publ_section_title
;
 Interconversion between the Enantiomers of Chiral Five-Coordinate
 Me3Pt(IV) Complexes
;
_journal_name_full 'Inorganic Chemistry'
_journal_page_first 10614
_journal_page_last 10622
_journal_paper_doi 10.1021/ic200889y
_journal_volume 50
_journal_year 2011
_chemical_formula_sum 'C34 H36 N2 Pt2 S'
_chemical_formula_weight 894.89
_chemical_name_systematic
; 
 ? 
;
_space_group_IT_number 15
_symmetry_cell_setting monoclinic
_symmetry_space_group_name_Hall '-C 2yc'
_symmetry_space_group_name_H-M 'C 1 2/c 1'
_atom_sites_solution_hydrogens geom
_atom_sites_solution_primary direct
_atom_sites_solution_secondary difmap
_audit_creation_method SHELXL-97
_cell_angle_alpha 90.00
_cell_angle_beta 119.9230(10)
_cell_angle_gamma 90.00
_cell_formula_units_Z 8
_cell_length_a 36.6641(14)
_cell_length_b 9.8077(4)
_cell_length_c 19.2256(8)
_cell_measurement_reflns_used 25433
_cell_measurement_temperature 150(2)
_cell_measurement_theta_max 27.00
_cell_measurement_theta_min 2.12
_cell_volume 5991.8(4)
_computing_structure_refinement 'SHELXL-97 (Sheldrick, 2008)'
_computing_structure_solution 'SHELXS-97 (Sheldrick, 2008)'
_diffrn_ambient_temperature 150(2)
_diffrn_measured_fraction_theta_full 0.998
_diffrn_measured_fraction_theta_max 0.998
_diffrn_radiation_monochromator graphite
_diffrn_radiation_source 'fine-focus sealed tube'
_diffrn_radiation_type MoK\a
_diffrn_radiation_wavelength 0.71073
_diffrn_reflns_av_R_equivalents 0.0372
_diffrn_reflns_av_sigmaI/netI 0.0325
_diffrn_reflns_limit_h_max 44
_diffrn_reflns_limit_h_min -46
_diffrn_reflns_limit_k_max 12
_diffrn_reflns_limit_k_min -12
_diffrn_reflns_limit_l_max 24
_diffrn_reflns_limit_l_min -24
_diffrn_reflns_number 25433
_diffrn_reflns_theta_full 27.00
_diffrn_reflns_theta_max 27.00
_diffrn_reflns_theta_min 2.12
_exptl_absorpt_coefficient_mu 9.424
_exptl_absorpt_correction_T_max 0.7467
_exptl_absorpt_correction_T_min 0.3122
_exptl_absorpt_correction_type multi-scan
_exptl_absorpt_process_details SADABS
_exptl_crystal_colour yellow
_exptl_crystal_density_diffrn 1.984
_exptl_crystal_description block
_exptl_crystal_F_000 3408
_exptl_crystal_size_max 0.34
_exptl_crystal_size_mid 0.34
_exptl_crystal_size_min 0.06
_refine_diff_density_max 2.267
_refine_diff_density_min -1.217
_refine_diff_density_rms 0.166
_refine_ls_extinction_method none
_refine_ls_goodness_of_fit_ref 1.129
_refine_ls_hydrogen_treatment constr
_refine_ls_matrix_type full
_refine_ls_number_parameters 351
_refine_ls_number_reflns 6538
_refine_ls_number_restraints 0
_refine_ls_restrained_S_all 1.129
_refine_ls_R_factor_all 0.0314
_refine_ls_R_factor_gt 0.0274
_refine_ls_shift/su_max 0.001
_refine_ls_shift/su_mean 0.000
_refine_ls_structure_factor_coef Fsqd
_refine_ls_weighting_details 'calc w=1/[\s^2^(Fo^2^)+(0.0000P)^2^+91.8867P] where P=(Fo^2^+2Fc^2^)/3'
_refine_ls_weighting_scheme calc
_refine_ls_wR_factor_gt 0.0646
_refine_ls_wR_factor_ref 0.0663
_reflns_number_gt 5985
_reflns_number_total 6538
_reflns_threshold_expression >2sigma(I)
_cod_data_source_file ic200889y_si_001_2.cif
_cod_data_source_block 2c
_cod_database_code 4326587

loop_
_symmetry_equiv_pos_as_xyz
'x, y, z'
'-x, y, -z+1/2'
'x+1/2, y+1/2, z'
'-x+1/2, y+1/2, -z+1/2'
'-x, -y, -z'
'x, -y, z-1/2'
'-x+1/2, -y+1/2, -z'
'x+1/2, -y+1/2, z-1/2'

loop_
_atom_site_label
_atom_site_type_symbol
_atom_site_fract_x
_atom_site_fract_y
_atom_site_fract_z
_atom_site_U_iso_or_equiv
_atom_site_adp_type
_atom_site_occupancy
_atom_site_symmetry_multiplicity
_atom_site_calc_flag
_atom_site_refinement_flags
_atom_site_disorder_assembly
_atom_site_disorder_group
Pt1 Pt 0.104256(6) 0.30938(2) 0.309825(11) 0.01592(6) Uani 1 1 d . . .
Pt2 Pt 0.190254(6) 0.12324(2) 0.603958(11) 0.01543(6) Uani 1 1 d . . .
S1 S 0.16102(4) 0.03186(13) 0.41397(8) 0.0201(3) Uani 1 1 d . . .
N1 N 0.13809(14) 0.0991(4) 0.6246(3) 0.0163(9) Uani 1 1 d . . .
N2 N 0.14791(13) 0.4684(4) 0.3262(3) 0.0173(9) Uani 1 1 d . . .
C1 C 0.15059(16) 0.2880(5) 0.4416(3) 0.0140(10) Uani 1 1 d . . .
C2 C 0.16401(16) 0.2053(5) 0.3978(3) 0.0168(10) Uani 1 1 d . . .
H2 H 0.1735 0.2406 0.3637 0.020 Uiso 1 1 calc R . .
C3 C 0.14223(16) 0.0631(5) 0.4797(3) 0.0169(10) Uani 1 1 d . . .
H3 H 0.1361 -0.0066 0.5066 0.020 Uiso 1 1 calc R . .
C4 C 0.13721(16) 0.2038(5) 0.4886(3) 0.0146(10) Uani 1 1 d . . .
C5 C 0.10644(15) 0.2533(5) 0.5125(3) 0.0142(9) Uani 1 1 d . . .
C6 C 0.07650(17) 0.3493(6) 0.4691(3) 0.0208(11) Uani 1 1 d . . .
H6 H 0.0768 0.3937 0.4255 0.025 Uiso 1 1 calc R . .
C7 C 0.04529(18) 0.3829(6) 0.4882(4) 0.0258(12) Uani 1 1 d . . .
H7 H 0.0251 0.4510 0.4579 0.031 Uiso 1 1 calc R . .
C8 C 0.04337(18) 0.3197(6) 0.5496(4) 0.0275(13) Uani 1 1 d . . .
H8 H 0.0216 0.3417 0.5607 0.033 Uiso 1 1 calc R . .
C9 C 0.07398(17) 0.2213(6) 0.5962(3) 0.0212(11) Uani 1 1 d . . .
C10 C 0.07391(19) 0.1466(7) 0.6594(4) 0.0302(14) Uani 1 1 d . . .
H10 H 0.0533 0.1654 0.6743 0.036 Uiso 1 1 calc R . .
C11 C 0.10301(19) 0.0489(7) 0.6982(4) 0.0291(13) Uani 1 1 d . . .
H11 H 0.1019 -0.0041 0.7385 0.035 Uiso 1 1 calc R . .
C12 C 0.13519(17) 0.0247(6) 0.6796(3) 0.0221(11) Uani 1 1 d . . .
C13 C 0.10643(16) 0.1908(5) 0.5790(3) 0.0169(10) Uani 1 1 d . . .
C14 C 0.1670(2) -0.0860(6) 0.7226(4) 0.0324(14) Uani 1 1 d . . .
H14A H 0.1810 -0.1093 0.6920 0.049 Uiso 1 1 calc R . .
H14B H 0.1528 -0.1668 0.7276 0.049 Uiso 1 1 calc R . .
H14C H 0.1880 -0.0539 0.7761 0.049 Uiso 1 1 calc R . .
C15 C 0.23957(18) 0.1624(7) 0.5863(4) 0.0291(13) Uani 1 1 d . . .
H15A H 0.2540 0.2454 0.6154 0.044 Uiso 1 1 calc R . .
H15B H 0.2292 0.1750 0.5289 0.044 Uiso 1 1 calc R . .
H15C H 0.2593 0.0855 0.6062 0.044 Uiso 1 1 calc R . .
C16 C 0.23609(19) 0.1179(7) 0.7232(3) 0.0285(13) Uani 1 1 d . . .
H16A H 0.2508 0.0302 0.7353 0.043 Uiso 1 1 calc R . .
H16B H 0.2230 0.1290 0.7567 0.043 Uiso 1 1 calc R . .
H16C H 0.2562 0.1920 0.7345 0.043 Uiso 1 1 calc R . .
C17 C 0.16533(15) 0.4312(5) 0.4630(3) 0.0151(10) Uani 1 1 d . . .
C18 C 0.16673(15) 0.5173(5) 0.4040(3) 0.0145(10) Uani 1 1 d . . .
C19 C 0.15413(17) 0.5340(5) 0.2722(3) 0.0207(11) Uani 1 1 d . . .
C20 C 0.13846(19) 0.4713(6) 0.1912(3) 0.0253(12) Uani 1 1 d . . .
H20A H 0.1169 0.4030 0.1815 0.038 Uiso 1 1 calc R . .
H20B H 0.1619 0.4274 0.1892 0.038 Uiso 1 1 calc R . .
H20C H 0.1263 0.5423 0.1500 0.038 Uiso 1 1 calc R . .
C21 C 0.17645(18) 0.6583(6) 0.2913(4) 0.0241(12) Uani 1 1 d . . .
H21 H 0.1813 0.7023 0.2527 0.029 Uiso 1 1 calc R . .
C22 C 0.19106(17) 0.7155(5) 0.3653(3) 0.0222(11) Uani 1 1 d . . .
H22 H 0.2041 0.8026 0.3767 0.027 Uiso 1 1 calc R . .
C23 C 0.18671(17) 0.6451(5) 0.4249(3) 0.0199(11) Uani 1 1 d . . .
C24 C 0.20134(17) 0.6946(6) 0.5038(3) 0.0232(12) Uani 1 1 d . . .
H24 H 0.2136 0.7827 0.5184 0.028 Uiso 1 1 calc R . .
C25 C 0.19786(18) 0.6159(6) 0.5588(3) 0.0236(12) Uani 1 1 d . . .
H25 H 0.2069 0.6512 0.6109 0.028 Uiso 1 1 calc R . .
C26 C 0.18097(17) 0.4821(6) 0.5391(3) 0.0219(11) Uani 1 1 d . . .
H26 H 0.1805 0.4269 0.5793 0.026 Uiso 1 1 calc R . .
C27 C 0.0547(2) 0.3953(7) 0.2094(4) 0.0328(14) Uani 1 1 d . . .
H27A H 0.0496 0.3436 0.1617 0.049 Uiso 1 1 calc R . .
H27B H 0.0616 0.4900 0.2041 0.049 Uiso 1 1 calc R . .
H27C H 0.0295 0.3933 0.2145 0.049 Uiso 1 1 calc R . .
C28 C 0.06094(18) 0.1670(6) 0.2981(3) 0.0252(12) Uani 1 1 d . . .
H28A H 0.0413 0.2077 0.3127 0.038 Uiso 1 1 calc R . .
H28B H 0.0753 0.0897 0.3336 0.038 Uiso 1 1 calc R . .
H28C H 0.0454 0.1354 0.2423 0.038 Uiso 1 1 calc R . .
C29 C -0.0863(7) -0.292(2) 0.0154(15) 0.047(6) Uiso 0.50 1 d P A 1
H29A H -0.1051 -0.3633 -0.0150 0.056 Uiso 0.50 1 calc PR A 1
C30 C -0.0747(7) -0.282(2) 0.0934(15) 0.051(7) Uiso 0.50 1 d P A 1
H30A H -0.0835 -0.3447 0.1196 0.062 Uiso 0.50 1 calc PR A 1
C31 C -0.0489(7) -0.171(2) 0.1324(13) 0.047(5) Uiso 0.50 1 d P A 1
H31A H -0.0409 -0.1566 0.1870 0.056 Uiso 0.50 1 calc PR A 1
C32 C -0.0335(4) -0.0781(14) 0.0962(11) 0.030(3) Uiso 0.50 1 d P A 1
H32A H -0.0155 -0.0042 0.1249 0.035 Uiso 0.50 1 calc PR A 1
C33 C -0.0465(5) -0.1026(16) 0.0166(11) 0.029(3) Uiso 0.50 1 d P A 1
H33A H -0.0369 -0.0459 -0.0111 0.035 Uiso 0.50 1 calc PR A 1
C34 C -0.0729(6) -0.207(2) -0.0220(12) 0.041(5) Uiso 0.50 1 d P A 1
H34A H -0.0822 -0.2205 -0.0773 0.049 Uiso 0.50 1 calc PR A 1
C33A C -0.0373(5) -0.0797(16) 0.0501(13) 0.037(3) Uiso 0.50 1 d P B 2
H33B H -0.0234 -0.0055 0.0415 0.045 Uiso 0.50 1 calc PR B 2
C32A C -0.0329(4) -0.1024(15) 0.1258(10) 0.030(3) Uiso 0.50 1 d P B 2
H32B H -0.0150 -0.0442 0.1690 0.036 Uiso 0.50 1 calc PR B 2
C34A C -0.0640(7) -0.172(2) -0.0159(13) 0.043(5) Uiso 0.50 1 d P B 2
H34B H -0.0661 -0.1636 -0.0671 0.052 Uiso 0.50 1 calc PR B 2
C30A C -0.0811(6) -0.283(2) 0.0710(15) 0.040(5) Uiso 0.50 1 d P B 2
H30B H -0.0982 -0.3493 0.0771 0.048 Uiso 0.50 1 calc PR B 2
C29A C -0.0853(6) -0.271(2) -0.0017(13) 0.043(5) Uiso 0.50 1 d P B 2
H29B H -0.1032 -0.3311 -0.0435 0.051 Uiso 0.50 1 calc PR B 2
C31A C -0.0537(6) -0.207(2) 0.1395(12) 0.044(5) Uiso 0.50 1 d P B 2
H31B H -0.0498 -0.2263 0.1912 0.052 Uiso 0.50 1 calc PR B 2

loop_
_atom_site_aniso_label
_atom_site_aniso_U_11
_atom_site_aniso_U_22
_atom_site_aniso_U_33
_atom_site_aniso_U_23
_atom_site_aniso_U_13
_atom_site_aniso_U_12
Pt1 0.01406(10) 0.02013(10) 0.01197(10) 0.00041(7) 0.00529(7) -0.00045(7)
Pt2 0.01256(9) 0.01963(10) 0.01350(10) 0.00292(7) 0.00604(7) 0.00182(7)
S1 0.0261(7) 0.0187(6) 0.0202(6) 0.0005(5) 0.0149(6) 0.0044(5)
N1 0.017(2) 0.020(2) 0.013(2) 0.0005(17) 0.0080(17) -0.0024(17)
N2 0.015(2) 0.019(2) 0.017(2) 0.0012(17) 0.0071(17) 0.0014(17)
C1 0.014(2) 0.018(2) 0.010(2) 0.0028(18) 0.0050(18) 0.0004(19)
C2 0.018(3) 0.021(2) 0.014(2) 0.006(2) 0.010(2) 0.004(2)
C3 0.021(3) 0.017(2) 0.014(2) 0.001(2) 0.010(2) -0.002(2)
C4 0.013(2) 0.018(2) 0.010(2) 0.0022(18) 0.0036(18) 0.0037(19)
C5 0.013(2) 0.017(2) 0.014(2) -0.0041(19) 0.0073(19) -0.0043(19)
C6 0.020(3) 0.025(3) 0.019(3) -0.002(2) 0.010(2) 0.002(2)
C7 0.016(3) 0.029(3) 0.029(3) -0.002(2) 0.008(2) 0.007(2)
C8 0.018(3) 0.039(3) 0.029(3) -0.009(3) 0.014(2) -0.001(2)
C9 0.014(2) 0.031(3) 0.019(3) -0.007(2) 0.009(2) -0.008(2)
C10 0.022(3) 0.048(4) 0.028(3) -0.005(3) 0.017(3) -0.010(3)
C11 0.028(3) 0.044(4) 0.021(3) 0.002(3) 0.016(2) -0.011(3)
C12 0.020(3) 0.026(3) 0.018(3) -0.002(2) 0.008(2) -0.008(2)
C13 0.011(2) 0.022(2) 0.017(2) -0.004(2) 0.0061(19) -0.004(2)
C14 0.043(4) 0.027(3) 0.028(3) 0.010(3) 0.019(3) -0.002(3)
C15 0.014(3) 0.049(4) 0.023(3) 0.008(3) 0.008(2) -0.001(3)
C16 0.021(3) 0.039(3) 0.017(3) 0.002(2) 0.004(2) 0.000(3)
C17 0.012(2) 0.017(2) 0.015(2) 0.001(2) 0.0060(19) 0.001(2)
C18 0.010(2) 0.018(2) 0.015(2) 0.0041(19) 0.0055(19) 0.0030(19)
C19 0.022(3) 0.022(3) 0.019(3) 0.006(2) 0.011(2) 0.005(2)
C20 0.031(3) 0.029(3) 0.018(3) 0.005(2) 0.014(2) 0.004(2)
C21 0.026(3) 0.023(3) 0.026(3) 0.010(2) 0.015(2) 0.002(2)
C22 0.018(3) 0.017(2) 0.030(3) 0.003(2) 0.011(2) -0.001(2)
C23 0.018(3) 0.019(2) 0.019(3) 0.002(2) 0.007(2) 0.003(2)
C24 0.018(3) 0.022(3) 0.024(3) -0.001(2) 0.007(2) -0.002(2)
C25 0.025(3) 0.023(3) 0.017(3) -0.005(2) 0.006(2) -0.001(2)
C26 0.022(3) 0.029(3) 0.016(3) 0.001(2) 0.010(2) -0.002(2)
C27 0.026(3) 0.042(4) 0.020(3) 0.010(3) 0.004(2) 0.005(3)
C28 0.019(3) 0.031(3) 0.023(3) -0.005(2) 0.009(2) -0.010(2)

loop_
_atom_type_symbol
_atom_type_description
_atom_type_scat_dispersion_real
_atom_type_scat_dispersion_imag
_atom_type_scat_source
C C 0.0033 0.0016 'International Tables Vol C Tables 4.2.6.8 and 6.1.1.4'
H H 0.0000 0.0000 'International Tables Vol C Tables 4.2.6.8 and 6.1.1.4'
N N 0.0061 0.0033 'International Tables Vol C Tables 4.2.6.8 and 6.1.1.4'
S S 0.1246 0.1234 'International Tables Vol C Tables 4.2.6.8 and 6.1.1.4'
Pt Pt -1.7033 8.3905 'International Tables Vol C Tables 4.2.6.8 and 6.1.1.4'

loop_
_geom_angle_atom_site_label_1
_geom_angle_atom_site_label_2
_geom_angle_atom_site_label_3
_geom_angle
C28 Pt1 C27 84.4(3)
C28 Pt1 N2 175.8(2)
C27 Pt1 N2 94.8(2)
C28 Pt1 C2 100.7(2)
C27 Pt1 C2 165.7(2)
N2 Pt1 C2 80.99(18)
C28 Pt1 C1 99.8(2)
C27 Pt1 C1 155.8(2)
N2 Pt1 C1 79.23(17)
C2 Pt1 C1 36.95(18)
C15 Pt2 C16 83.7(2)
C15 Pt2 N1 175.4(2)
C16 Pt2 N1 95.6(2)
C15 Pt2 C3 99.4(2)
C16 Pt2 C3 163.2(2)
N1 Pt2 C3 82.48(17)
C15 Pt2 C4 100.0(2)
C16 Pt2 C4 159.1(2)
N1 Pt2 C4 78.99(17)
C3 Pt2 C4 36.89(18)
C2 S1 C3 92.3(2)
C12 N1 C13 119.1(5)
C12 N1 Pt2 129.6(4)
C13 N1 Pt2 110.7(3)
C19 N2 C18 119.2(5)
C19 N2 Pt1 129.9(4)
C18 N2 Pt1 110.2(3)
C2 C1 C4 111.2(4)
C2 C1 C17 121.2(4)
C4 C1 C17 123.0(4)
C2 C1 Pt1 71.1(3)
C4 C1 Pt1 116.5(3)
C17 C1 Pt1 100.9(3)
C1 C2 S1 112.4(4)
C1 C2 Pt1 71.9(3)
S1 C2 Pt1 117.1(3)
C4 C3 S1 112.5(4)
C4 C3 Pt2 72.1(3)
S1 C3 Pt2 116.0(3)
C3 C4 C1 111.6(4)
C3 C4 C5 121.2(4)
C1 C4 C5 122.6(4)
C3 C4 Pt2 71.0(3)
C1 C4 Pt2 114.4(3)
C5 C4 Pt2 103.1(3)
C6 C5 C13 119.1(5)
C6 C5 C4 122.3(5)
C13 C5 C4 118.4(4)
C5 C6 C7 120.9(5)
C8 C7 C6 121.3(5)
C7 C8 C9 119.5(5)
C8 C9 C13 119.4(5)
C8 C9 C10 123.8(5)
C13 C9 C10 116.8(5)
C11 C10 C9 120.2(5)
C10 C11 C12 120.6(5)
N1 C12 C11 121.1(5)
N1 C12 C14 119.0(5)
C11 C12 C14 119.9(5)
N1 C13 C9 121.7(5)
N1 C13 C5 118.4(4)
C9 C13 C5 119.8(5)
C26 C17 C18 118.0(5)
C26 C17 C1 122.6(5)
C18 C17 C1 119.2(4)
N2 C18 C23 121.8(5)
N2 C18 C17 117.1(4)
C23 C18 C17 121.1(5)
N2 C19 C21 121.0(5)
N2 C19 C20 119.0(5)
C21 C19 C20 119.9(5)
C22 C21 C19 120.2(5)
C21 C22 C23 120.0(5)
C18 C23 C22 117.2(5)
C18 C23 C24 118.4(5)
C22 C23 C24 124.4(5)
C25 C24 C23 120.2(5)
C24 C25 C26 120.8(5)
C17 C26 C25 121.0(5)
C30 C29 C34 124(2)
C29 C30 C31 114(2)
C30 C31 C32 124(2)
C33 C32 C31 115.5(14)
C34 C33 C32 120.0(14)
C33 C34 C29 122.0(18)
C32A C33A C34A 118.9(14)
C31A C32A C33A 121.9(15)
C29A C34A C33A 118.0(18)
C29A C30A C31A 126(2)
C30A C29A C34A 120.0(19)
C32A C31A C30A 114.8(17)

loop_
_geom_bond_atom_site_label_1
_geom_bond_atom_site_label_2
_geom_bond_distance
Pt1 C28 2.041(5)
Pt1 C27 2.059(6)
Pt1 N2 2.143(4)
Pt1 C2 2.238(5)
Pt1 C1 2.248(5)
Pt2 C15 2.035(5)
Pt2 C16 2.059(6)
Pt2 N1 2.152(4)
Pt2 C3 2.226(5)
Pt2 C4 2.241(5)
S1 C2 1.742(5)
S1 C3 1.742(5)
N1 C12 1.332(7)
N1 C13 1.382(7)
N2 C19 1.334(7)
N2 C18 1.383(6)
C1 C2 1.421(7)
C1 C4 1.477(7)
C1 C17 1.488(7)
C3 C4 1.414(7)
C4 C5 1.495(7)
C5 C6 1.369(7)
C5 C13 1.418(7)
C6 C7 1.404(8)
C7 C8 1.365(9)
C8 C9 1.411(8)
C9 C13 1.417(7)
C9 C10 1.420(8)
C10 C11 1.349(9)
C11 C12 1.414(8)
C12 C14 1.503(8)
C17 C26 1.371(7)
C17 C18 1.436(7)
C18 C23 1.405(7)
C19 C21 1.411(8)
C19 C20 1.496(8)
C21 C22 1.365(8)
C22 C23 1.413(8)
C23 C24 1.419(8)
C24 C25 1.366(8)
C25 C26 1.420(8)
C29 C30 1.34(3)
C29 C34 1.35(3)
C30 C31 1.39(3)
C31 C32 1.42(3)
C32 C33 1.38(2)
C33 C34 1.35(2)
C33A C32A 1.40(2)
C33A C34A 1.47(3)
C32A C31A 1.38(2)
C34A C29A 1.35(3)
C30A C29A 1.33(3)
C30A C31A 1.41(3)
